data_2012857
loop_
_publ_author_name
'Beitone, Lionel'
'Loiseau, Thierry'
'Ferey, Gerard'

_publ_section_title
;
 Rb(GaPO~4~)~2~(OH)(H~2~O)&#x00B7;H~2~O: a hydrated rubidium gallium
 phosphate analogue of GaPO~4~&#x00B7;2H~2~O and leucophosphite
;
_journal_issue 8
_journal_name_full 'Acta Crystallographica Section C'
_journal_page_first i103
_journal_page_last i105
_journal_paper_doi 10.1107/S0108270102010600
_journal_volume 58
_journal_year 2002
_chemical_formula_iupac 'Rb (Ga P O4)2 (O H) (H2 O) , H2 O'
_chemical_formula_structural 'Rb (Ga P O4)2 (O H) (H2 O) , H2 O'
_chemical_formula_sum 'Ga2 H5 O11 P2 Rb'
_chemical_formula_weight 467.89
_chemical_name_common 'Hydrated rubidium gallium phosphate'
_chemical_name_systematic
;
Rubidium aqua-\m~3~-hydroxo-di-\m-phosphato-digallium hydrate
;
_space_group_IT_number 14
_symmetry_cell_setting monoclinic
_symmetry_space_group_name_Hall '-P 2yn'
_symmetry_space_group_name_H-M 'P 1 21/n 1'
_atom_sites_solution_hydrogens difmap
_atom_sites_solution_primary direct
_atom_sites_solution_secondary difmap
_audit_creation_method SHELXL97
_cell_angle_alpha 90
_cell_angle_beta 102.4650(10)
_cell_angle_gamma 90
_cell_formula_units_Z 4
_cell_length_a 9.6384(5)
_cell_length_b 9.6723(5)
_cell_length_c 9.7512(5)
_cell_measurement_reflns_used 5336
_cell_measurement_temperature 293(2)
_cell_measurement_theta_max 29.57
_cell_measurement_theta_min 2.69
_cell_volume 887.63(8)
_computing_cell_refinement SMART
_computing_data_collection 'SMART (Siemens, 1994)'
_computing_data_reduction 'SHELXTL (Sheldrick, 1994)'
_computing_molecular_graphics 'DIAMOND (Brandenburg, 1996)'
_computing_publication_material SHELXTL
_computing_structure_refinement SHELXTL
_computing_structure_solution SHELXTL
_diffrn_ambient_temperature 293(2)
_diffrn_measured_fraction_theta_full 0.967
_diffrn_measured_fraction_theta_max 0.893
_diffrn_measurement_device 'Siemens SMART CCD area-detector'
_diffrn_measurement_method \w
_diffrn_radiation_monochromator graphite
_diffrn_radiation_source 'fine-focus sealed tube'
_diffrn_radiation_type MoK\a
_diffrn_radiation_wavelength 0.71073
_diffrn_reflns_av_R_equivalents 0.020
_diffrn_reflns_av_sigmaI/netI 0.025
_diffrn_reflns_limit_h_max 13
_diffrn_reflns_limit_h_min -9
_diffrn_reflns_limit_k_max 11
_diffrn_reflns_limit_k_min -12
_diffrn_reflns_limit_l_max 12
_diffrn_reflns_limit_l_min -12
_diffrn_reflns_number 5966
_diffrn_reflns_theta_full 28.50
_diffrn_reflns_theta_max 29.57
_diffrn_reflns_theta_min 2.69
_exptl_absorpt_coefficient_mu 11.933
_exptl_absorpt_correction_T_max 0.148
_exptl_absorpt_correction_T_min 0.098
_exptl_absorpt_correction_type multi-scan
_exptl_absorpt_process_details '(SORTAV; Blessing, 1995)'
_exptl_crystal_colour colourless
_exptl_crystal_density_diffrn 3.501
_exptl_crystal_density_meas ?
_exptl_crystal_density_method 'not measured'
_exptl_crystal_description octahedral
_exptl_crystal_F_000 888
_exptl_crystal_size_max 0.24
_exptl_crystal_size_mid 0.20
_exptl_crystal_size_min 0.16
_refine_diff_density_max 2.47
_refine_diff_density_min -1.57
_refine_ls_extinction_coef 0.0047(5)
_refine_ls_extinction_expression Fc^*^=kFc[1+0.001xFc^2^\l^3^/sin(2\q)]^-1/4^
_refine_ls_extinction_method 'Larson (1970)'
_refine_ls_goodness_of_fit_all 0.963
_refine_ls_goodness_of_fit_ref 0.980
_refine_ls_hydrogen_treatment refall
_refine_ls_matrix_type full
_refine_ls_number_parameters 166
_refine_ls_number_reflns 2228
_refine_ls_number_restraints 5
_refine_ls_restrained_S_all 0.964
_refine_ls_restrained_S_obs 0.980
_refine_ls_R_factor_all 0.027
_refine_ls_R_factor_gt 0.024
_refine_ls_shift/esd_mean 0.000
_refine_ls_shift/su_max <0.001
_refine_ls_structure_factor_coef Fsqd
_refine_ls_weighting_details 'calc w = 1/[\s^2^(Fo^2^)+(0.0383P)^2^+2.8975P] where P=(Fo^2^+2Fc^2^)/3'
_refine_ls_weighting_scheme calc
_refine_ls_wR_factor_all 0.064
_refine_ls_wR_factor_ref 0.062
_reflns_number_gt 2069
_reflns_number_total 2228
_reflns_threshold_expression I>2\s(I)
_cod_data_source_file br1379.cif
_cod_data_source_block I
_cod_depositor_comments
;
The following automatic conversions were performed:

'_exptl_crystal_density_meas' value 'not measured' was changed to '?'
- the value is perceived as not measured.

Automatic conversion script
Id: cif_fix_values 3008 2015-01-20 13:52:24Z robertas 
;
_cod_original_sg_symbol_H-M 'P 21/n'
_cod_database_code 2012857
_cod_database_fobs_code 2012857

loop_
_symmetry_equiv_pos_as_xyz
'x, y, z'
'-x+1/2, y+1/2, -z+1/2'
'-x, -y, -z'
'x-1/2, -y-1/2, z-1/2'

loop_
_atom_site_aniso_label
_atom_site_aniso_U_11
_atom_site_aniso_U_22
_atom_site_aniso_U_33
_atom_site_aniso_U_12
_atom_site_aniso_U_13
_atom_site_aniso_U_23
Rb1 0.0184(2) 0.0293(2) 0.0161(2) 0.00658(13) 0.00485(13) 0.00735(13)
Ga1 0.0062(2) 0.0086(2) 0.0056(2) -0.00047(11) 0.00176(12) -0.00082(11)
Ga2 0.0062(2) 0.0072(2) 0.0060(2) -0.00004(11) 0.00101(11) 0.00047(11)
P1 0.0060(3) 0.0057(3) 0.0052(3) 0.0001(2) 0.0006(3) 0.0004(2)
P2 0.0061(3) 0.0061(3) 0.0057(3) 0.0004(2) 0.0023(3) -0.0002(2)
O1 0.0115(10) 0.0118(10) 0.0066(10) 0.0027(8) -0.0013(8) 0.0003(8)
O2 0.0097(10) 0.0156(11) 0.0086(10) 0.0041(8) 0.0003(8) -0.0010(8)
O3 0.0138(11) 0.0095(10) 0.0102(10) -0.0037(8) 0.0046(8) -0.0007(8)
O4 0.0103(10) 0.0064(9) 0.0089(10) -0.0012(8) -0.0006(8) 0.0031(7)
O5 0.0097(10) 0.0113(10) 0.0098(10) 0.0037(8) 0.0026(8) -0.0015(8)
O6 0.0072(10) 0.0095(10) 0.0103(10) -0.0013(8) 0.0026(8) -0.0024(8)
O7 0.0115(10) 0.0067(9) 0.0105(10) -0.0011(8) 0.0066(8) -0.0013(8)
O8 0.0076(9) 0.0121(10) 0.0064(10) 0.0019(8) 0.0016(8) -0.0013(8)
O9 0.0067(9) 0.0094(10) 0.0067(9) 0.0018(8) 0.0029(8) -0.0002(8)
O10 0.0090(11) 0.0178(12) 0.0271(14) -0.0033(9) 0.0022(10) 0.0099(10)
OW 0.047(2) 0.0206(14) 0.028(2) -0.0063(13) 0.0237(14) -0.0061(12)

loop_
_atom_site_label
_atom_site_fract_x
_atom_site_fract_y
_atom_site_fract_z
_atom_site_U_iso_or_equiv
_atom_site_thermal_displace_type
_atom_site_calc_flag
_atom_site_refinement_flags
_atom_site_occupancy
_atom_site_disorder_group
_atom_site_type_symbol
Rb1 0.48171(4) -0.19401(4) 0.10195(4) 0.02112(11) Uani d . 1 . Rb
Ga1 0.11207(3) 0.04460(3) 0.13059(3) 0.00674(10) Uani d . 1 . Ga
Ga2 0.40026(3) -0.22615(3) -0.31484(3) 0.00652(10) Uani d . 1 . Ga
P1 0.20901(8) -0.18425(7) 0.36638(8) 0.00570(15) Uani d . 1 . P
P2 0.20474(8) -0.02534(8) -0.14872(8) 0.00585(15) Uani d . 1 . P
O1 0.2601(2) -0.1674(2) -0.4749(2) 0.0105(4) Uani d . 1 . O
O2 0.5547(2) -0.2670(2) -0.1622(2) 0.0116(4) Uani d . 1 . O
O3 0.1962(2) 0.2172(2) 0.1963(2) 0.0109(4) Uani d . 1 . O
O4 0.2197(2) -0.0406(2) 0.2980(2) 0.0089(4) Uani d . 1 . O
O5 0.3189(2) -0.1173(2) -0.1850(2) 0.0102(4) Uani d . 1 . O
O6 -0.0554(2) 0.0876(2) 0.2000(2) 0.0089(4) Uani d . 1 . O
O7 0.2883(2) -0.3819(2) -0.2826(2) 0.0089(4) Uani d . 1 . O
O8 0.2396(2) -0.0084(2) 0.0132(2) 0.0087(4) Uani d . 1 . O
O9 0.0021(2) -0.1414(2) 0.0576(2) 0.0074(4) Uani d D 1 . O
O10 0.5081(3) -0.0569(3) -0.3536(3) 0.0182(5) Uani d D 1 . O
OW 0.3146(4) 0.1475(3) -0.4591(3) 0.0297(7) Uani d D 1 . O
H1 0.057(5) -0.192(5) 0.043(6) 0.032(14) Uiso d D 1 . H
H2 0.461(5) 0.003(4) -0.394(5) 0.023(12) Uiso d D 1 . H
H3 0.586(3) -0.042(5) -0.331(5) 0.019(12) Uiso d D 1 . H
H4 0.278(6) 0.143(7) -0.393(5) 0.046(17) Uiso d D 1 . H
H5 0.272(9) 0.098(8) -0.521(7) 0.10(3) Uiso d D 1 . H

loop_
_atom_type_symbol
_atom_type_description
_atom_type_scat_dispersion_real
_atom_type_scat_dispersion_imag
_atom_type_scat_source
O O 0.0106 0.0060 'International Tables Vol C Tables 4.2.6.8 and 6.1.1.4'
P P 0.1023 0.0942 'International Tables Vol C Tables 4.2.6.8 and 6.1.1.4'
Ga Ga 0.2307 1.6083 'International Tables Vol C Tables 4.2.6.8 and 6.1.1.4'
Rb Rb -0.9393 2.9676 'International Tables Vol C Tables 4.2.6.8 and 6.1.1.4'
H H 0.0000 0.0000 'International Tables Vol C Tables 4.2.6.8 and 6.1.1.4'

loop_
_geom_angle_atom_site_label_1
_geom_angle_atom_site_label_2
_geom_angle_atom_site_label_3
_geom_angle_site_symmetry_1
_geom_angle_site_symmetry_3
_geom_angle
O6 Rb1 O2 2_545 . 110.43(6)
O6 Rb1 O8 2_545 . 136.29(6)
O2 Rb1 O8 . . 102.58(6)
O6 Rb1 O5 2_545 . 145.31(6)
O2 Rb1 O5 . . 53.72(6)
O8 Rb1 O5 . . 49.22(6)
O6 Rb1 O3 2_545 2_545 55.74(6)
O2 Rb1 O3 . 2_545 142.66(7)
O8 Rb1 O3 . 2_545 80.63(6)
O5 Rb1 O3 . 2_545 115.19(6)
O6 Rb1 O7 2_545 4_656 81.18(6)
O2 Rb1 O7 . 4_656 89.14(6)
O8 Rb1 O7 . 4_656 128.02(6)
O5 Rb1 O7 . 4_656 124.23(6)
O3 Rb1 O7 2_545 4_656 118.51(6)
O6 Rb1 O1 2_545 4_656 75.60(6)
O2 Rb1 O1 . 4_656 47.14(6)
O8 Rb1 O1 . 4_656 146.77(6)
O5 Rb1 O1 . 4_656 100.38(6)
O3 Rb1 O1 2_545 4_656 130.88(6)
O7 Rb1 O1 4_656 4_656 52.53(6)
O6 Rb1 OW 2_545 2_544 90.47(7)
O2 Rb1 OW . 2_544 82.23(7)
O8 Rb1 OW . 2_544 66.07(7)
O5 Rb1 OW . 2_544 59.01(7)
O3 Rb1 OW 2_545 2_544 64.89(7)
O7 Rb1 OW 4_656 2_544 165.12(7)
O1 Rb1 OW 4_656 2_544 113.52(7)
O6 Rb1 O10 2_545 3_655 94.31(6)
O2 Rb1 O10 . 3_655 146.19(6)
O8 Rb1 O10 . 3_655 71.08(6)
O5 Rb1 O10 . 3_655 114.90(6)
O3 Rb1 O10 2_545 3_655 70.52(6)
O7 Rb1 O10 4_656 3_655 71.76(6)
O1 Rb1 O10 4_656 3_655 124.17(6)
OW Rb1 O10 2_544 3_655 121.45(7)
O6 Rb1 O5 2_545 3_655 115.39(6)
O2 Rb1 O5 . 3_655 100.67(6)
O8 Rb1 O5 . 3_655 84.57(6)
O5 Rb1 O5 . 3_655 98.69(5)
O3 Rb1 O5 2_545 3_655 116.64(6)
O7 Rb1 O5 4_656 3_655 43.46(5)
O1 Rb1 O5 4_656 3_655 88.24(5)
OW Rb1 O5 2_544 3_655 150.27(7)
O10 Rb1 O5 3_655 3_655 46.48(5)
O3 Ga1 O4 . . 88.71(9)
O3 Ga1 O8 . . 98.82(10)
O4 Ga1 O8 . . 95.41(9)
O3 Ga1 O6 . . 91.21(9)
O4 Ga1 O6 . . 97.68(9)
O8 Ga1 O6 . . 163.67(9)
O3 Ga1 O9 . . 175.48(9)
O4 Ga1 O9 . . 93.44(8)
O8 Ga1 O9 . . 84.94(9)
O6 Ga1 O9 . . 84.57(9)
O3 Ga1 O9 . 3 90.44(9)
O4 Ga1 O9 . 3 178.30(9)
O8 Ga1 O9 . 3 83.27(9)
O6 Ga1 O9 . 3 83.81(9)
O9 Ga1 O9 . 3 87.52(8)
O2 Ga2 O1 . . 172.76(10)
O2 Ga2 O7 . . 94.66(10)
O1 Ga2 O7 . . 92.50(10)
O2 Ga2 O5 . . 87.72(9)
O1 Ga2 O5 . . 93.30(9)
O7 Ga2 O5 . . 89.89(9)
O2 Ga2 O10 . . 88.14(10)
O1 Ga2 O10 . . 84.72(10)
O7 Ga2 O10 . . 176.86(10)
O5 Ga2 O10 . . 88.79(11)
O2 Ga2 O9 . 4_655 87.22(9)
O1 Ga2 O9 . 4_655 92.00(9)
O7 Ga2 O9 . 4_655 88.31(8)
O5 Ga2 O9 . 4_655 174.47(9)
O10 Ga2 O9 . 4_655 93.25(10)
O2 P1 O1 4_556 1_556 107.80(13)
O2 P1 O3 4_556 2_545 112.05(13)
O1 P1 O3 1_556 2_545 112.33(13)
O2 P1 O4 4_556 . 110.46(12)
O1 P1 O4 1_556 . 107.60(12)
O3 P1 O4 2_545 . 106.52(12)
O5 P2 O6 . 3 111.70(13)
O5 P2 O7 . 2_554 108.87(12)
O6 P2 O7 3 2_554 109.54(12)
O5 P2 O8 . . 106.93(12)
O6 P2 O8 3 . 110.71(12)
O7 P2 O8 2_554 . 109.01(12)
Ga1 O9 H1 . . 107.(4)
Ga1 O9 H1 3 . 112.(4)
Ga2 O9 H1 4_556 . 98.(4)
Ga2 O10 H2 . . 115.(4)
Rb1 O10 H2 3_655 . 76.(4)
Ga2 O10 H3 . . 129.(4)
Rb1 O10 H3 3_655 . 78.(4)
H2 O10 H3 . . 116.(5)
Rb1 OW H4 2_554 . 83.(5)
Rb1 OW H5 2_554 . 73.(7)
H4 OW H5 . . 109.(8)

loop_
_geom_bond_atom_site_label_1
_geom_bond_atom_site_label_2
_geom_bond_site_symmetry_2
_geom_bond_distance
_geom_bond_publ_flag
Rb1 O6 2_545 2.847(2) yes
Rb1 O2 . 2.900(2) yes
Rb1 O8 . 2.923(2) yes
Rb1 O5 . 2.991(2) yes
Rb1 O3 2_545 3.001(2) yes
Rb1 O7 4_656 3.017(2) yes
Rb1 O1 4_656 3.229(2) yes
Rb1 OW 2_544 3.276(4) yes
Rb1 O10 3_655 3.437(3) yes
Rb1 O5 3_655 3.570(2) yes
Rb1 P2 . 3.5981(8) ?
Rb1 P2 3_655 3.6398(8) ?
Ga1 O3 . 1.905(2) yes
Ga1 O4 . 1.921(2) yes
Ga1 O8 . 1.921(2) yes
Ga1 O6 . 1.925(2) yes
Ga1 O9 . 2.131(2) yes
Ga1 O9 3 2.141(2) yes
Ga1 Rb1 2 3.8767(5) ?
Ga2 O2 . 1.905(2) yes
Ga2 O1 . 1.917(2) yes
Ga2 O7 . 1.918(2) yes
Ga2 O5 . 1.937(2) yes
Ga2 O10 . 2.018(2) yes
Ga2 O9 4_655 2.163(2) yes
Ga2 Rb1 4 4.0145(5) ?
P1 O2 4_556 1.528(2) yes
P1 O1 1_556 1.528(2) yes
P1 O3 2_545 1.535(2) yes
P1 O4 . 1.554(2) yes
P1 Rb1 4_556 3.6926(8) ?
P2 O5 . 1.515(2) yes
P2 O6 3 1.541(2) yes
P2 O7 2_554 1.549(2) yes
P2 O8 . 1.551(2) yes
P2 Rb1 3_655 3.6398(8) ?
P2 Rb1 4 3.9553(8) ?
O1 P1 1_554 1.528(2) ?
O1 Rb1 4 3.229(2) ?
O2 P1 4_655 1.528(2) ?
O3 P1 2 1.535(2) ?
O3 Rb1 2 3.001(2) ?
O5 Rb1 3_655 3.570(2) ?
O6 P2 3 1.541(2) ?
O6 Rb1 2 2.847(2) ?
O7 P2 2_544 1.549(2) ?
O7 Rb1 4 3.017(2) ?
O9 Ga1 3 2.141(2) ?
O9 Ga2 4_556 2.163(2) ?
O9 H1 . 0.75(3) yes
O10 Rb1 3_655 3.437(3) ?
O10 H2 . 0.79(3) yes
O10 H3 . 0.75(3) yes
OW Rb1 2_554 3.276(4) ?
OW H4 . 0.80(3) yes
OW H5 . 0.81(3) yes
